data_7709082
loop_
_publ_author_name
'Jana, Abhimanyu'
'Aher, Abhishek'
'Brand\~ao, Paula'
'Bera, Pradip'
'Sharda, Saphy'
'Phadikar, Ujjwal'
'Manna, Sunil'
'Mahapatra, Ajit Kumar'
'Bera, Pulakesh'

_publ_section_title
;
 Evaluation of anticancer activities varying ligand&#x2019;s substituents
 in Co(II/III)-picolyl phenolate derivatives: Synthesis, characterization,
 DFT, DNA cleavage and molecular docking studies
;
_journal_name_full 'Dalton Transactions'
_journal_paper_doi 10.1039/D1DT02825A
_journal_year 2022
_chemical_formula_sum 'C16 H17 Cl2 Co N2 O2'
_chemical_formula_weight 399.14
_space_group_crystal_system monoclinic
_space_group_IT_number 14
_space_group_name_Hall '-P 2ybc'
_space_group_name_H-M_alt 'P 1 21/c 1'
_atom_sites_solution_hydrogens geom
_audit_creation_method SHELXL-2018/3
_audit_update_record
;
2021-12-07 deposited with the CCDC.	2021-12-10 downloaded from the CCDC.
;
_cell_angle_alpha 90
_cell_angle_beta 93.525(3)
_cell_angle_gamma 90
_cell_formula_units_Z 4
_cell_length_a 13.3626(9)
_cell_length_b 8.7473(6)
_cell_length_c 14.7469(9)
_cell_measurement_reflns_used 436
_cell_measurement_temperature 150(2)
_cell_measurement_theta_max 25.08
_cell_measurement_theta_min 2.90
_cell_volume 1720.5(2)
_computing_cell_refinement 'Bruker Smart'
_computing_data_collection 'Bruker Smart'
_computing_data_reduction 'Bruker Saint'
_computing_molecular_graphics 'Mercury (Macrae et al 2008)'
_computing_publication_material 'SHELXL-2016/4 (Sheldrick, 2016)'
_computing_structure_refinement 'SHELXL-2018/3 (Sheldrick, 2018)'
_computing_structure_solution 'SHELXT 2014/5 (Sheldrick, 2014)'
_diffrn_ambient_temperature 150(2)
_diffrn_measured_fraction_theta_full 0.996
_diffrn_measured_fraction_theta_max 0.996
_diffrn_measurement_device_type CCD
_diffrn_measurement_method 'omega and phi scans'
_diffrn_radiation_type MoK\a
_diffrn_radiation_wavelength 0.71073
_diffrn_reflns_av_R_equivalents 0.0430
_diffrn_reflns_av_unetI/netI 0.0268
_diffrn_reflns_Laue_measured_fraction_full 0.996
_diffrn_reflns_Laue_measured_fraction_max 0.996
_diffrn_reflns_limit_h_max 16
_diffrn_reflns_limit_h_min -16
_diffrn_reflns_limit_k_max 10
_diffrn_reflns_limit_k_min -10
_diffrn_reflns_limit_l_max 17
_diffrn_reflns_limit_l_min -17
_diffrn_reflns_number 24005
_diffrn_reflns_point_group_measured_fraction_full 0.996
_diffrn_reflns_point_group_measured_fraction_max 0.996
_diffrn_reflns_theta_full 25.242
_diffrn_reflns_theta_max 25.385
_diffrn_reflns_theta_min 2.709
_diffrn_source 'fine-focus sealed tube'
_exptl_absorpt_coefficient_mu 1.317
_exptl_absorpt_correction_T_max 0.7452
_exptl_absorpt_correction_T_min 0.6314
_exptl_absorpt_correction_type multi-scan
_exptl_absorpt_process_details 'SADABS 2014/5 (Bruker, 2014)'
_exptl_crystal_colour Blue
_exptl_crystal_density_diffrn 1.541
_exptl_crystal_description Block
_exptl_crystal_F_000 816
_exptl_crystal_size_max 0.320
_exptl_crystal_size_mid 0.240
_exptl_crystal_size_min 0.060
_refine_diff_density_max 1.092
_refine_diff_density_min -0.537
_refine_diff_density_rms 0.124
_refine_ls_extinction_method none
_refine_ls_goodness_of_fit_ref 1.117
_refine_ls_hydrogen_treatment constr
_refine_ls_matrix_type full
_refine_ls_number_parameters 218
_refine_ls_number_reflns 3160
_refine_ls_number_restraints 0
_refine_ls_restrained_S_all 1.117
_refine_ls_R_factor_all 0.0730
_refine_ls_R_factor_gt 0.0637
_refine_ls_shift/su_max 0.000
_refine_ls_shift/su_mean 0.000
_refine_ls_structure_factor_coef Fsqd
_refine_ls_weighting_details 'w=1/[\s^2^(Fo^2^)+(0.0350P)^2^+16.3600P] where P=(Fo^2^+2Fc^2^)/3'
_refine_ls_weighting_scheme calc
_refine_ls_wR_factor_gt 0.1542
_refine_ls_wR_factor_ref 0.1591
_reflns_Friedel_coverage 0.000
_reflns_number_gt 2764
_reflns_number_total 3160
_reflns_threshold_expression 'I > 2\s(I)'
_cod_data_source_file d1dt02825a2.cif
_cod_data_source_block complx3
_cod_original_sg_symbol_H-M 'P 21/c'
_cod_database_code 7709082
_shelx_shelxl_version_number 2018/3
_shelx_space_group_comment
;
The symmetry employed for this shelxl refinement is uniquely defined
by the following loop, which should always be used as a source of
symmetry information in preference to the above space-group names.
They are only intended as comments.
;
_shelx_estimated_absorpt_t_min 0.678
_shelx_estimated_absorpt_t_max 0.925

loop_
_space_group_symop_operation_xyz
'x, y, z'
'-x, y+1/2, -z+1/2'
'-x, -y, -z'
'x, -y-1/2, z-1/2'

loop_
_atom_site_label
_atom_site_type_symbol
_atom_site_fract_x
_atom_site_fract_y
_atom_site_fract_z
_atom_site_U_iso_or_equiv
_atom_site_adp_type
_atom_site_occupancy
_atom_site_site_symmetry_order
_atom_site_calc_flag
_atom_site_refinement_flags_posn
_atom_site_refinement_flags_adp
_atom_site_refinement_flags_occupancy
_atom_site_disorder_assembly
_atom_site_disorder_group
Co1 Co 0.74151(6) 0.75703(9) 0.65727(5) 0.0211(2) Uani 1 1 d . . . . .
Cl2 Cl 0.62329(11) 0.87352(16) 0.73986(9) 0.0252(3) Uani 1 1 d . . . . .
Cl1 Cl 0.88344(11) 0.88088(19) 0.71216(11) 0.0344(4) Uani 1 1 d . . . . .
O1 O 0.6089(3) 0.6128(4) 0.5991(2) 0.0226(8) Uani 1 1 d . . . . .
N1 N 0.7616(4) 0.5381(5) 0.7075(3) 0.0218(10) Uani 1 1 d . . . . .
N2 N 0.7415(4) 0.8009(5) 0.5201(3) 0.0237(11) Uani 1 1 d . . . . .
C13 C 0.6643(5) 0.8161(6) 0.4648(4) 0.0274(13) Uani 1 1 d . . . . .
H13 H 0.676236 0.850579 0.405316 0.033 Uiso 1 1 calc R U . . .
C5 C 0.6797(4) 0.4490(6) 0.7121(4) 0.0203(12) Uani 1 1 d . . . . .
C12 C 0.5605(5) 0.7860(6) 0.4833(4) 0.0269(13) Uani 1 1 d . . . . .
C1 C 0.8497(4) 0.4819(7) 0.7429(4) 0.0247(12) Uani 1 1 d . . . . .
H1 H 0.908229 0.542996 0.740089 0.030 Uiso 1 1 calc R U . . .
C6 C 0.5831(5) 0.5102(7) 0.6700(4) 0.0246(12) Uani 1 1 d . . . . .
H6A H 0.540724 0.425784 0.644713 0.030 Uiso 1 1 calc R U . . .
H6B H 0.545746 0.565162 0.715944 0.030 Uiso 1 1 calc R U . . .
O2 O 0.8607(5) 0.5753(6) 0.4276(4) 0.0373(15) Uani 0.75 1 d . . P A 1
O2A O 0.920(2) 0.635(3) 0.5568(18) 0.082(9) Uani 0.25 1 d . . P A 2
C2 C 0.8583(5) 0.3408(7) 0.7826(4) 0.0299(14) Uani 1 1 d . . . . .
H2 H 0.921787 0.304926 0.806151 0.036 Uiso 1 1 calc R U . . .
C11 C 0.4848(5) 0.8590(7) 0.4300(4) 0.0313(15) Uani 1 1 d . . . . .
H11 H 0.502751 0.927202 0.383527 0.038 Uiso 1 1 calc R U . . .
C7 C 0.5314(5) 0.6831(7) 0.5506(4) 0.0243(12) Uani 1 1 d . . . . .
C4 C 0.6835(5) 0.3065(7) 0.7535(4) 0.0262(13) Uani 1 1 d . . . . .
H4 H 0.624062 0.248031 0.757735 0.031 Uiso 1 1 calc R U . . .
C8 C 0.4311(5) 0.6545(7) 0.5624(4) 0.0277(13) Uani 1 1 d . . . . .
H8 H 0.412501 0.583134 0.606856 0.033 Uiso 1 1 calc R U . . .
C3 C 0.7740(5) 0.2508(7) 0.7884(4) 0.0318(14) Uani 1 1 d . . . . .
H3 H 0.778542 0.152497 0.815742 0.038 Uiso 1 1 calc R U . . .
C10 C 0.3845(5) 0.8347(7) 0.4431(4) 0.0342(15) Uani 1 1 d . . . . .
H10 H 0.334203 0.888308 0.407591 0.041 Uiso 1 1 calc R U . . .
C9 C 0.3581(5) 0.7302(8) 0.5091(4) 0.0336(15) Uani 1 1 d . . . . .
H9 H 0.289328 0.710917 0.517519 0.040 Uiso 1 1 calc R U . . .
C14 C 0.8393(5) 0.8344(7) 0.4837(4) 0.0315(14) Uani 1 1 d . . . . .
H14A H 0.873135 0.915881 0.520757 0.038 Uiso 1 1 calc R U . . .
H14B H 0.828404 0.873245 0.420806 0.038 Uiso 1 1 calc R U . . .
C15 C 0.9068(5) 0.6956(8) 0.4835(4) 0.0340(15) Uani 1 1 d . . . . .
C16 C 1.0098(6) 0.7394(10) 0.4559(6) 0.053(2) Uani 1 1 d . . . . .
H16A H 1.040577 0.811157 0.500357 0.080 Uiso 1 1 calc R U . . .
H16B H 1.004266 0.787781 0.395836 0.080 Uiso 1 1 calc R U . . .
H16C H 1.051614 0.647539 0.453454 0.080 Uiso 1 1 calc R U . . .

loop_
_atom_site_aniso_label
_atom_site_aniso_U_11
_atom_site_aniso_U_22
_atom_site_aniso_U_33
_atom_site_aniso_U_23
_atom_site_aniso_U_13
_atom_site_aniso_U_12
Co1 0.0293(4) 0.0181(4) 0.0164(4) 0.0006(3) 0.0042(3) -0.0011(3)
Cl2 0.0303(8) 0.0233(7) 0.0222(7) -0.0023(5) 0.0046(5) 0.0028(6)
Cl1 0.0277(8) 0.0364(9) 0.0390(9) -0.0021(7) 0.0015(6) -0.0070(7)
O1 0.028(2) 0.022(2) 0.0179(19) 0.0001(16) 0.0017(16) -0.0013(17)
N1 0.029(3) 0.020(2) 0.017(2) -0.0024(19) 0.0026(19) 0.001(2)
N2 0.041(3) 0.014(2) 0.017(2) 0.0010(18) 0.007(2) 0.001(2)
C13 0.052(4) 0.014(3) 0.017(3) -0.001(2) 0.006(3) 0.003(3)
C5 0.028(3) 0.020(3) 0.014(2) -0.001(2) 0.005(2) -0.002(2)
C12 0.047(4) 0.013(3) 0.020(3) -0.005(2) 0.000(3) 0.001(3)
C1 0.025(3) 0.028(3) 0.021(3) -0.003(2) 0.006(2) 0.001(3)
C6 0.033(3) 0.020(3) 0.021(3) 0.006(2) 0.002(2) -0.003(3)
O2 0.069(4) 0.018(3) 0.026(3) -0.010(2) 0.011(3) -0.005(3)
O2A 0.14(2) 0.051(14) 0.067(17) 0.001(13) 0.081(17) -0.012(16)
C2 0.036(3) 0.032(3) 0.022(3) -0.001(3) 0.002(3) 0.011(3)
C11 0.058(4) 0.020(3) 0.015(3) -0.004(2) -0.007(3) 0.006(3)
C7 0.037(3) 0.022(3) 0.014(3) -0.005(2) -0.001(2) 0.006(3)
C4 0.036(3) 0.025(3) 0.018(3) 0.003(2) 0.002(2) -0.003(3)
C8 0.038(4) 0.025(3) 0.019(3) -0.007(2) 0.000(2) 0.002(3)
C3 0.044(4) 0.023(3) 0.028(3) 0.003(3) 0.003(3) 0.004(3)
C10 0.050(4) 0.028(3) 0.023(3) -0.010(3) -0.008(3) 0.011(3)
C9 0.039(4) 0.036(4) 0.025(3) -0.012(3) -0.003(3) 0.007(3)
C14 0.045(4) 0.028(3) 0.022(3) 0.007(3) 0.015(3) -0.001(3)
C15 0.051(4) 0.030(3) 0.022(3) -0.005(3) 0.010(3) 0.002(3)
C16 0.054(5) 0.053(5) 0.054(5) 0.002(4) 0.013(4) 0.012(4)

loop_
_atom_type_symbol
_atom_type_description
_atom_type_scat_dispersion_real
_atom_type_scat_dispersion_imag
_atom_type_scat_source
C C 0.0033 0.0016 'International Tables Vol C Tables 4.2.6.8 and 6.1.1.4'
H H 0.0000 0.0000 'International Tables Vol C Tables 4.2.6.8 and 6.1.1.4'
N N 0.0061 0.0033 'International Tables Vol C Tables 4.2.6.8 and 6.1.1.4'
O O 0.0106 0.0060 'International Tables Vol C Tables 4.2.6.8 and 6.1.1.4'
Cl Cl 0.1484 0.1585 'International Tables Vol C Tables 4.2.6.8 and 6.1.1.4'
Co Co 0.3494 0.9721 'International Tables Vol C Tables 4.2.6.8 and 6.1.1.4'

loop_
_geom_angle_atom_site_label_1
_geom_angle_atom_site_label_2
_geom_angle_atom_site_label_3
_geom_angle
_geom_angle_site_symmetry_1
_geom_angle_site_symmetry_3
_geom_angle_publ_flag
N2 Co1 N1 121.18(18) . . ?
N2 Co1 Cl1 102.08(15) . . ?
N1 Co1 Cl1 103.02(14) . . ?
N2 Co1 Cl2 118.72(15) . . ?
N1 Co1 Cl2 107.48(14) . . ?
Cl1 Co1 Cl2 100.66(6) . . ?
N2 Co1 O1 77.41(17) . . ?
N1 Co1 O1 72.87(16) . . ?
Cl1 Co1 O1 174.41(11) . . ?
Cl2 Co1 O1 84.34(11) . . ?
C7 O1 C6 117.0(4) . . ?
C7 O1 Co1 119.3(3) . . ?
C6 O1 Co1 106.5(3) . . ?
C5 N1 C1 117.5(5) . . ?
C5 N1 Co1 117.7(4) . . ?
C1 N1 Co1 124.6(4) . . ?
C13 N2 C14 116.4(5) . . ?
C13 N2 Co1 126.6(4) . . ?
C14 N2 Co1 116.7(4) . . ?
N2 C13 C12 126.9(5) . . ?
N2 C13 H13 116.5 . . ?
C12 C13 H13 116.5 . . ?
N1 C5 C4 122.2(5) . . ?
N1 C5 C6 117.0(5) . . ?
C4 C5 C6 120.8(5) . . ?
C11 C12 C7 117.8(6) . . ?
C11 C12 C13 118.5(6) . . ?
C7 C12 C13 123.7(5) . . ?
N1 C1 C2 122.8(6) . . ?
N1 C1 H1 118.6 . . ?
C2 C1 H1 118.6 . . ?
O1 C6 C5 106.7(5) . . ?
O1 C6 H6A 110.4 . . ?
C5 C6 H6A 110.4 . . ?
O1 C6 H6B 110.4 . . ?
C5 C6 H6B 110.4 . . ?
H6A C6 H6B 108.6 . . ?
C1 C2 C3 119.6(6) . . ?
C1 C2 H2 120.2 . . ?
C3 C2 H2 120.2 . . ?
C10 C11 C12 121.7(6) . . ?
C10 C11 H11 119.2 . . ?
C12 C11 H11 119.2 . . ?
O1 C7 C8 124.1(5) . . ?
O1 C7 C12 115.0(5) . . ?
C8 C7 C12 120.9(6) . . ?
C3 C4 C5 119.4(6) . . ?
C3 C4 H4 120.3 . . ?
C5 C4 H4 120.3 . . ?
C9 C8 C7 119.8(6) . . ?
C9 C8 H8 120.1 . . ?
C7 C8 H8 120.1 . . ?
C4 C3 C2 118.5(6) . . ?
C4 C3 H3 120.8 . . ?
C2 C3 H3 120.8 . . ?
C11 C10 C9 119.1(6) . . ?
C11 C10 H10 120.4 . . ?
C9 C10 H10 120.4 . . ?
C8 C9 C10 120.6(6) . . ?
C8 C9 H9 119.7 . . ?
C10 C9 H9 119.7 . . ?
N2 C14 C15 112.5(5) . . ?
N2 C14 H14A 109.1 . . ?
C15 C14 H14A 109.1 . . ?
N2 C14 H14B 109.1 . . ?
C15 C14 H14B 109.1 . . ?
H14A C14 H14B 107.8 . . ?
O2A C15 C16 105.6(16) . . ?
O2 C15 C16 113.1(6) . . ?
O2A C15 C14 113.9(13) . . ?
O2 C15 C14 110.6(6) . . ?
C16 C15 C14 110.5(6) . . ?
C15 C16 H16A 109.5 . . ?
C15 C16 H16B 109.5 . . ?
H16A C16 H16B 109.5 . . ?
C15 C16 H16C 109.5 . . ?
H16A C16 H16C 109.5 . . ?
H16B C16 H16C 109.5 . . ?

loop_
_geom_bond_atom_site_label_1
_geom_bond_atom_site_label_2
_geom_bond_distance
_geom_bond_site_symmetry_2
_geom_bond_publ_flag
Co1 N2 2.058(5) . ?
Co1 N1 2.065(5) . ?
Co1 Cl1 2.2884(17) . ?
Co1 Cl2 2.2921(16) . ?
Co1 O1 2.299(4) . ?
O1 C7 1.367(7) . ?
O1 C6 1.436(6) . ?
N1 C5 1.349(7) . ?
N1 C1 1.350(7) . ?
N2 C13 1.282(8) . ?
N2 C14 1.473(8) . ?
C13 C12 1.455(9) . ?
C13 H13 0.9500 . ?
C5 C4 1.387(8) . ?
C5 C6 1.496(8) . ?
C12 C11 1.397(9) . ?
C12 C7 1.412(8) . ?
C1 C2 1.369(9) . ?
C1 H1 0.9500 . ?
C6 H6A 0.9900 . ?
C6 H6B 0.9900 . ?
O2 C15 1.451(8) . ?
O2A C15 1.21(3) . ?
C2 C3 1.380(9) . ?
C2 H2 0.9500 . ?
C11 C10 1.382(10) . ?
C11 H11 0.9500 . ?
C7 C8 1.384(9) . ?
C4 C3 1.374(9) . ?
C4 H4 0.9500 . ?
C8 C9 1.383(9) . ?
C8 H8 0.9500 . ?
C3 H3 0.9500 . ?
C10 C9 1.397(10) . ?
C10 H10 0.9500 . ?
C9 H9 0.9500 . ?
C14 C15 1.512(9) . ?
C14 H14A 0.9900 . ?
C14 H14B 0.9900 . ?
C15 C16 1.510(10) . ?
C16 H16A 0.9800 . ?
C16 H16B 0.9800 . ?
C16 H16C 0.9800 . ?
